data_7235340
loop_
_publ_author_name
'Wang, Hua'
'Liang, Yan'
'Wang, Yike'
'Xie, Huanling'
'Feng, Linglong'
'Lu, Haifeng'
'Feng, Shengyu'

_publ_section_title
;
 The strategy to improve thermal and optical properties of
 diphenylfluoranthene based on silicon-cored derivatives
;
_journal_issue 33
_journal_name_full 'RSC Advances'
_journal_page_first 17171
_journal_paper_doi 10.1039/c3ra47751g
_journal_volume 4
_journal_year 2014
_chemical_formula_sum 'C63 H0 Cl Si'
_chemical_formula_weight 820.17
_space_group_IT_number 14
_space_group_name_Hall '-P 2ybc'
_space_group_name_H-M_alt 'P 1 21/c 1'
_atom_sites_solution_hydrogens geom
_atom_sites_solution_primary direct
_atom_sites_solution_secondary difmap
_audit_creation_method SHELXL-97
_cell_angle_alpha 90.00
_cell_angle_beta 124.459(7)
_cell_angle_gamma 90.00
_cell_formula_units_Z 4
_cell_length_a 19.087(3)
_cell_length_b 11.7074(16)
_cell_length_c 26.646(3)
_cell_measurement_temperature 293(2)
_cell_volume 4909.5(12)
_computing_structure_refinement 'SHELXL-97 (Sheldrick, 1997)'
_computing_structure_solution 'SHELXS-97 (Sheldrick, 1990)'
_diffrn_ambient_temperature 293(2)
_diffrn_measured_fraction_theta_full 0.987
_diffrn_measured_fraction_theta_max 0.987
_diffrn_radiation_monochromator graphite
_diffrn_radiation_source 'fine-focus sealed tube'
_diffrn_radiation_type MoK\a
_diffrn_radiation_wavelength 0.71073
_diffrn_reflns_av_R_equivalents 0.0667
_diffrn_reflns_av_sigmaI/netI 0.0938
_diffrn_reflns_limit_h_max 17
_diffrn_reflns_limit_h_min -24
_diffrn_reflns_limit_k_max 13
_diffrn_reflns_limit_k_min -15
_diffrn_reflns_limit_l_max 34
_diffrn_reflns_limit_l_min -34
_diffrn_reflns_number 28275
_diffrn_reflns_theta_full 27.48
_diffrn_reflns_theta_max 27.48
_diffrn_reflns_theta_min 1.55
_exptl_absorpt_coefficient_mu 0.140
_exptl_crystal_density_diffrn 1.110
_exptl_crystal_density_method 'not measured'
_exptl_crystal_F_000 1636
_refine_diff_density_max 0.728
_refine_diff_density_min -0.534
_refine_diff_density_rms 0.059
_refine_ls_extinction_method none
_refine_ls_goodness_of_fit_ref 0.959
_refine_ls_hydrogen_treatment mixed
_refine_ls_matrix_type full
_refine_ls_number_parameters 604
_refine_ls_number_reflns 11097
_refine_ls_number_restraints 0
_refine_ls_restrained_S_all 0.959
_refine_ls_R_factor_all 0.1655
_refine_ls_R_factor_gt 0.0732
_refine_ls_shift/su_max 0.061
_refine_ls_shift/su_mean 0.008
_refine_ls_structure_factor_coef Fsqd
_refine_ls_weighting_details 'calc w=1/[\s^2^(Fo^2^)+(0.1402P)^2^+0.0000P] where P=(Fo^2^+2Fc^2^)/3'
_refine_ls_weighting_scheme calc
_refine_ls_wR_factor_gt 0.1985
_refine_ls_wR_factor_ref 0.2593
_reflns_number_gt 5016
_reflns_number_total 11097
_reflns_threshold_expression >2sigma(I)
_cod_data_source_file c3ra47751g2.cif
_cod_data_source_block test
_cod_database_code 7235340

loop_
_symmetry_equiv_pos_as_xyz
'x, y, z'
'-x, y+1/2, -z+1/2'
'-x, -y, -z'
'x, -y-1/2, z-1/2'

loop_
_atom_site_label
_atom_site_type_symbol
_atom_site_fract_x
_atom_site_fract_y
_atom_site_fract_z
_atom_site_U_iso_or_equiv
_atom_site_adp_type
_atom_site_occupancy
_atom_site_symmetry_multiplicity
_atom_site_calc_flag
_atom_site_refinement_flags
Si1 Si 0.18134(6) 0.62968(8) 0.24203(4) 0.0416(3) Uani 1 1 d .
C59 C 0.0720(2) 0.5945(3) 0.17541(17) 0.0585(10) Uani 1 1 d .
H59A H 0.0721 0.5886 0.1395 0.088 Uiso 1 1 calc R
H59B H 0.0335 0.6537 0.1699 0.088 Uiso 1 1 calc R
H59C H 0.0543 0.5231 0.1825 0.088 Uiso 1 1 calc R
C60 C 0.2697(2) 0.5291(3) 0.25995(15) 0.0396(7) Uani 1 1 d .
C61 C 0.3444(2) 0.5398(3) 0.31798(15) 0.0442(8) Uani 1 1 d .
H61A H 0.3464 0.5964 0.3433 0.053 Uiso 1 1 calc R
C62 C 0.4166(2) 0.4715(3) 0.34092(15) 0.0418(8) Uani 1 1 d .
C63 C 0.4132(2) 0.3886(3) 0.30261(15) 0.0404(8) Uani 1 1 d .
C64 C 0.3387(2) 0.3748(3) 0.24286(15) 0.0400(8) Uani 1 1 d .
C65 C 0.2672(2) 0.4434(3) 0.22133(14) 0.0383(7) Uani 1 1 d .
C66 C 0.1915(2) 0.4228(3) 0.15829(15) 0.0428(8) Uani 1 1 d .
C67 C 0.1291(2) 0.3456(3) 0.14794(17) 0.0538(9) Uani 1 1 d .
H67A H 0.1331 0.3097 0.1806 0.065 Uiso 1 1 calc R
C68 C 0.0610(3) 0.3224(4) 0.0889(2) 0.0656(11) Uani 1 1 d .
H68A H 0.0192 0.2716 0.0823 0.079 Uiso 1 1 calc R
C69 C 0.0547(3) 0.3721(4) 0.0411(2) 0.0696(12) Uani 1 1 d .
H69A H 0.0087 0.3551 0.0019 0.083 Uiso 1 1 calc R
C70 C 0.1154(3) 0.4478(4) 0.04964(18) 0.0709(12) Uani 1 1 d .
H70A H 0.1109 0.4816 0.0164 0.085 Uiso 1 1 calc R
C71 C 0.1836(2) 0.4735(3) 0.10837(17) 0.0559(10) Uani 1 1 d .
H71A H 0.2244 0.5255 0.1142 0.067 Uiso 1 1 calc R
C72 C 0.3534(2) 0.2813(3) 0.21217(15) 0.0443(8) Uani 1 1 d .
C73 C 0.4377(2) 0.2430(3) 0.25511(16) 0.0472(8) Uani 1 1 d .
C74 C 0.4775(2) 0.3056(3) 0.30997(16) 0.0458(8) Uani 1 1 d .
C75 C 0.3071(2) 0.2302(3) 0.15549(17) 0.0553(10) Uani 1 1 d .
H75A H 0.2524 0.2548 0.1257 0.066 Uiso 1 1 calc R
C76 C 0.3450(3) 0.1397(3) 0.1441(2) 0.0676(12) Uani 1 1 d .
H76A H 0.3140 0.1041 0.1063 0.081 Uiso 1 1 calc R
C77 C 0.4259(3) 0.1024(3) 0.1865(2) 0.0677(12) Uani 1 1 d .
H77A H 0.4479 0.0412 0.1773 0.081 Uiso 1 1 calc R
C78 C 0.4756(2) 0.1547(3) 0.24331(18) 0.0541(10) Uani 1 1 d .
C79 C 0.5618(3) 0.1311(4) 0.2909(2) 0.0708(12) Uani 1 1 d .
H79A H 0.5909 0.0727 0.2864 0.085 Uiso 1 1 calc R
C80 C 0.6015(3) 0.1940(4) 0.3430(2) 0.0747(13) Uani 1 1 d .
H80A H 0.6583 0.1784 0.3729 0.090 Uiso 1 1 calc R
C81 C 0.5613(2) 0.2815(3) 0.35398(18) 0.0596(10) Uani 1 1 d .
H81A H 0.5908 0.3222 0.3903 0.072 Uiso 1 1 calc R
C82 C 0.4917(2) 0.4890(3) 0.40441(16) 0.0494(9) Uani 1 1 d .
C83 C 0.5311(3) 0.5945(4) 0.4226(2) 0.0761(13) Uani 1 1 d .
H83A H 0.5106 0.6552 0.3953 0.091 Uiso 1 1 calc R
C84 C 0.6013(4) 0.6094(7) 0.4817(3) 0.120(2) Uani 1 1 d .
H84A H 0.6287 0.6797 0.4942 0.144 Uiso 1 1 calc R
C85 C 0.6304(4) 0.5178(10) 0.5222(3) 0.134(3) Uani 1 1 d .
H85A H 0.6780 0.5277 0.5617 0.161 Uiso 1 1 calc R
C86 C 0.5915(4) 0.4157(7) 0.5057(2) 0.112(2) Uani 1 1 d .
H86A H 0.6109 0.3559 0.5335 0.135 Uiso 1 1 calc R
C87 C 0.5220(3) 0.4014(4) 0.4466(2) 0.0779(13) Uani 1 1 d .
H87A H 0.4948 0.3309 0.4348 0.094 Uiso 1 1 calc R
C88 C 0.2070(3) 0.7760(3) 0.22757(17) 0.0581(10) Uani 1 1 d .
C89 C 0.1474(4) 0.8634(4) 0.2074(2) 0.0805(14) Uani 1 1 d .
H89A H 0.0942 0.8469 0.1991 0.097 Uiso 1 1 calc R
C90 C 0.1644(6) 0.9731(5) 0.1993(3) 0.118(3) Uani 1 1 d .
H90A H 0.1231 1.0292 0.1865 0.141 Uiso 1 1 calc R
C91 C 0.2387(8) 1.0003(6) 0.2095(4) 0.151(4) Uani 1 1 d .
H91A H 0.2498 1.0750 0.2040 0.182 Uiso 1 1 calc R
C92 C 0.2992(5) 0.9171(7) 0.2280(3) 0.138(3) Uani 1 1 d .
H92A H 0.3513 0.9357 0.2350 0.165 Uiso 1 1 calc R
C93 C 0.2834(4) 0.8037(4) 0.2368(2) 0.0884(15) Uani 1 1 d .
H93A H 0.3246 0.7478 0.2487 0.106 Uiso 1 1 calc R
C94 C 0.18207(19) 0.6415(3) 0.31316(14) 0.0375(7) Uani 1 1 d .
C95 C 0.2054(2) 0.7449(3) 0.34518(15) 0.0416(8) Uani 1 1 d .
H95A H 0.2234 0.8039 0.3316 0.050 Uiso 1 1 calc R
C96 C 0.2036(2) 0.7655(3) 0.39612(15) 0.0404(8) Uani 1 1 d .
C97 C 0.1758(2) 0.6772(3) 0.41559(15) 0.0408(8) Uani 1 1 d .
C98 C 0.1530(2) 0.5700(3) 0.38524(15) 0.0404(8) Uani 1 1 d .
C99 C 0.15642(19) 0.5507(2) 0.33496(14) 0.0374(7) Uani 1 1 d .
C100 C 0.1327(2) 0.4350(3) 0.30604(15) 0.0415(8) Uani 1 1 d .
C101 C 0.1947(2) 0.3537(3) 0.32010(17) 0.0538(9) Uani 1 1 d .
H10A H 0.2518 0.3738 0.3451 0.065 Uiso 1 1 calc R
C102 C 0.1727(3) 0.2441(3) 0.2975(2) 0.0661(11) Uani 1 1 d .
H10B H 0.2150 0.1910 0.3076 0.079 Uiso 1 1 calc R
C103 C 0.0892(3) 0.2130(3) 0.2603(2) 0.0735(13) Uani 1 1 d .
H10C H 0.0746 0.1386 0.2458 0.088 Uiso 1 1 calc R
C104 C 0.0271(3) 0.2918(4) 0.24475(19) 0.0696(12) Uani 1 1 d .
H10D H -0.0298 0.2715 0.2188 0.084 Uiso 1 1 calc R
C105 C 0.0488(2) 0.4014(3) 0.26748(18) 0.0574(10) Uani 1 1 d .
H10E H 0.0060 0.4541 0.2566 0.069 Uiso 1 1 calc R
C106 C 0.1638(2) 0.6713(3) 0.46613(15) 0.0454(8) Uani 1 1 d .
C107 C 0.1726(2) 0.7455(3) 0.50902(16) 0.0546(10) Uani 1 1 d .
H10F H 0.1900 0.8205 0.5108 0.066 Uiso 1 1 calc R
C108 C 0.1544(3) 0.7057(4) 0.55026(18) 0.0692(12) Uani 1 1 d .
H10G H 0.1597 0.7559 0.5793 0.083 Uiso 1 1 calc R
C109 C 0.1294(3) 0.5963(4) 0.54942(19) 0.0711(12) Uani 1 1 d .
H10H H 0.1187 0.5735 0.5779 0.085 Uiso 1 1 calc R
C110 C 0.1195(3) 0.5176(3) 0.50617(18) 0.0601(10) Uani 1 1 d .
C111 C 0.1374(2) 0.5584(3) 0.46524(16) 0.0502(9) Uani 1 1 d .
C112 C 0.1303(2) 0.4927(3) 0.41781(16) 0.0471(8) Uani 1 1 d .
C113 C 0.1064(3) 0.3800(3) 0.41323(19) 0.0622(11) Uani 1 1 d .
H11A H 0.1014 0.3332 0.3832 0.075 Uiso 1 1 calc R
C114 C 0.0896(3) 0.3367(4) 0.4548(2) 0.0753(13) Uani 1 1 d .
H11B H 0.0740 0.2605 0.4517 0.090 Uiso 1 1 calc R
C115 C 0.0952(3) 0.4019(4) 0.4992(2) 0.0790(14) Uani 1 1 d .
H11C H 0.0829 0.3697 0.5253 0.095 Uiso 1 1 calc R
C123 C 0.2282(2) 0.8792(3) 0.42717(16) 0.0462(8) Uani 1 1 d .
C124 C 0.3017(3) 0.8915(4) 0.4852(2) 0.0790(13) Uani 1 1 d .
H12A H 0.3381 0.8296 0.5040 0.095 Uiso 1 1 calc R
C125 C 0.3211(4) 0.9948(5) 0.5151(3) 0.1009(18) Uani 1 1 d .
H12B H 0.3700 1.0023 0.5542 0.121 Uiso 1 1 calc R
C126 C 0.1773(4) 0.9707(4) 0.4016(2) 0.0942(17) Uani 1 1 d .
H12C H 0.1274 0.9634 0.3629 0.113 Uiso 1 1 calc R
C127 C 0.1963(5) 1.0746(4) 0.4305(3) 0.128(3) Uani 1 1 d .
H12D H 0.1599 1.1363 0.4112 0.154 Uiso 1 1 calc R
C128 C 0.2677(5) 1.0869(4) 0.4868(3) 0.112(2) Uani 1 1 d .
H12E H 0.2808 1.1571 0.5065 0.134 Uiso 1 1 calc R
Cl2 Cl 0.44182(19) 0.6229(2) 0.91899(16) 0.2166(12) Uani 1 1 d .
Cl1 Cl 0.4201(2) 0.3951(2) 0.87985(15) 0.2398(15) Uani 1 1 d .
C200 C 0.3836(6) 0.5003(7) 0.8942(5) 0.192(4) Uani 1 1 d .
H20C H 0.3739 0.4768 0.9247 0.231 Uiso 1 1 calc R
H20B H 0.3285 0.5183 0.8576 0.231 Uiso 1 1 calc R

loop_
_atom_site_aniso_label
_atom_site_aniso_U_11
_atom_site_aniso_U_22
_atom_site_aniso_U_33
_atom_site_aniso_U_23
_atom_site_aniso_U_13
_atom_site_aniso_U_12
Si1 0.0412(5) 0.0406(5) 0.0448(6) -0.0022(4) 0.0253(5) 0.0034(4)
C59 0.047(2) 0.065(2) 0.054(2) -0.0063(19) 0.0235(19) 0.0111(18)
C60 0.0361(18) 0.0405(18) 0.0437(19) 0.0001(15) 0.0236(16) -0.0012(14)
C61 0.0396(19) 0.0416(18) 0.049(2) -0.0120(16) 0.0238(17) -0.0031(15)
C62 0.0346(18) 0.0444(18) 0.0435(19) -0.0027(15) 0.0204(16) -0.0036(14)
C63 0.0364(18) 0.0394(18) 0.048(2) -0.0011(15) 0.0254(17) -0.0011(14)
C64 0.0368(18) 0.0383(18) 0.048(2) -0.0019(15) 0.0258(17) -0.0026(14)
C65 0.0377(18) 0.0363(17) 0.0409(18) -0.0053(14) 0.0222(16) -0.0027(14)
C66 0.043(2) 0.0414(18) 0.043(2) -0.0050(16) 0.0235(17) 0.0048(15)
C67 0.046(2) 0.058(2) 0.052(2) -0.0101(18) 0.0252(19) -0.0098(17)
C68 0.049(2) 0.062(3) 0.071(3) -0.021(2) 0.025(2) -0.0113(19)
C69 0.054(3) 0.068(3) 0.053(3) -0.013(2) 0.010(2) 0.011(2)
C70 0.073(3) 0.079(3) 0.048(2) 0.008(2) 0.027(2) 0.017(3)
C71 0.052(2) 0.054(2) 0.056(2) 0.0056(19) 0.027(2) 0.0037(18)
C72 0.045(2) 0.0403(18) 0.052(2) -0.0065(16) 0.0302(18) -0.0011(15)
C73 0.045(2) 0.0457(19) 0.056(2) 0.0000(17) 0.0313(18) 0.0030(16)
C74 0.042(2) 0.048(2) 0.053(2) 0.0024(17) 0.0306(18) 0.0030(16)
C75 0.057(2) 0.054(2) 0.057(2) -0.0092(18) 0.034(2) 0.0037(18)
C76 0.076(3) 0.059(2) 0.073(3) -0.020(2) 0.046(3) 0.005(2)
C77 0.071(3) 0.056(2) 0.088(3) -0.013(2) 0.052(3) 0.013(2)
C78 0.061(3) 0.051(2) 0.063(2) -0.0002(19) 0.042(2) 0.0095(18)
C79 0.066(3) 0.074(3) 0.078(3) 0.002(2) 0.044(3) 0.025(2)
C80 0.050(2) 0.092(3) 0.081(3) -0.001(3) 0.037(2) 0.020(2)
C81 0.046(2) 0.070(3) 0.059(2) -0.002(2) 0.027(2) 0.0121(19)
C82 0.0355(19) 0.064(2) 0.045(2) -0.0087(18) 0.0206(17) 0.0034(17)
C83 0.060(3) 0.090(3) 0.072(3) -0.030(3) 0.034(2) -0.027(2)
C84 0.078(4) 0.171(7) 0.099(5) -0.070(5) 0.043(4) -0.059(4)
C85 0.057(4) 0.228(10) 0.078(4) -0.062(6) 0.015(3) 0.017(5)
C86 0.096(4) 0.161(6) 0.054(3) 0.003(4) 0.027(3) 0.070(4)
C87 0.077(3) 0.086(3) 0.059(3) -0.001(2) 0.032(3) 0.027(3)
C88 0.085(3) 0.052(2) 0.055(2) -0.0020(18) 0.051(2) 0.003(2)
C89 0.130(4) 0.057(3) 0.086(3) 0.018(2) 0.079(3) 0.023(3)
C90 0.244(9) 0.051(3) 0.118(5) 0.016(3) 0.138(6) 0.023(4)
C91 0.293(13) 0.059(4) 0.153(7) -0.007(4) 0.157(8) -0.035(6)
C92 0.172(7) 0.107(5) 0.161(7) -0.006(5) 0.111(6) -0.062(5)
C93 0.102(4) 0.076(3) 0.104(4) 0.003(3) 0.069(3) -0.022(3)
C94 0.0329(17) 0.0359(17) 0.0407(18) 0.0000(14) 0.0190(15) 0.0037(13)
C95 0.0423(19) 0.0376(17) 0.047(2) -0.0010(15) 0.0264(17) -0.0029(14)
C96 0.0361(18) 0.0369(17) 0.0450(19) -0.0008(15) 0.0211(16) -0.0003(14)
C97 0.0384(18) 0.0402(18) 0.0417(19) -0.0012(15) 0.0214(16) 0.0022(14)
C98 0.0373(18) 0.0360(17) 0.046(2) 0.0002(15) 0.0225(16) 0.0018(14)
C99 0.0323(17) 0.0331(16) 0.0432(18) -0.0001(14) 0.0191(15) 0.0041(13)
C100 0.0426(19) 0.0380(18) 0.0426(19) -0.0025(15) 0.0233(16) -0.0020(15)
C101 0.052(2) 0.046(2) 0.056(2) -0.0031(17) 0.0259(19) 0.0013(17)
C102 0.082(3) 0.038(2) 0.085(3) -0.002(2) 0.051(3) 0.005(2)
C103 0.107(4) 0.040(2) 0.094(3) -0.019(2) 0.069(3) -0.020(2)
C104 0.063(3) 0.068(3) 0.071(3) -0.019(2) 0.034(2) -0.027(2)
C105 0.050(2) 0.046(2) 0.071(3) -0.0052(18) 0.032(2) -0.0032(17)
C106 0.043(2) 0.0476(19) 0.043(2) -0.0006(16) 0.0226(17) 0.0018(15)
C107 0.061(2) 0.058(2) 0.047(2) -0.0081(18) 0.032(2) -0.0061(18)
C108 0.081(3) 0.085(3) 0.051(2) -0.010(2) 0.043(2) -0.008(2)
C109 0.088(3) 0.085(3) 0.056(3) 0.004(2) 0.051(3) -0.004(3)
C110 0.065(3) 0.067(3) 0.057(2) 0.011(2) 0.040(2) 0.002(2)
C111 0.055(2) 0.051(2) 0.047(2) 0.0050(17) 0.0294(19) -0.0005(17)
C112 0.047(2) 0.0419(19) 0.051(2) 0.0012(16) 0.0266(18) 0.0007(15)
C113 0.074(3) 0.046(2) 0.070(3) 0.0031(19) 0.043(2) -0.0057(19)
C114 0.107(4) 0.051(2) 0.084(3) 0.010(2) 0.064(3) -0.010(2)
C115 0.108(4) 0.074(3) 0.074(3) 0.010(2) 0.062(3) -0.017(3)
C123 0.059(2) 0.0377(18) 0.051(2) -0.0076(16) 0.037(2) -0.0043(16)
C124 0.075(3) 0.066(3) 0.081(3) -0.027(2) 0.035(3) -0.015(2)
C125 0.110(4) 0.089(4) 0.097(4) -0.047(3) 0.055(4) -0.039(3)
C126 0.121(4) 0.052(3) 0.074(3) -0.009(2) 0.034(3) 0.020(3)
C127 0.202(8) 0.052(3) 0.110(5) -0.013(3) 0.076(5) 0.022(4)
C128 0.188(7) 0.048(3) 0.135(6) -0.041(3) 0.113(5) -0.035(4)
Cl2 0.194(3) 0.158(2) 0.299(4) -0.002(2) 0.140(3) -0.0091(18)
Cl1 0.245(3) 0.179(2) 0.261(3) -0.003(2) 0.122(3) 0.087(2)
C200 0.172(8) 0.171(8) 0.250(10) -0.071(7) 0.129(8) -0.008(7)

loop_
_atom_type_symbol
_atom_type_description
_atom_type_scat_dispersion_real
_atom_type_scat_dispersion_imag
_atom_type_scat_source
C C 0.0033 0.0016 'International Tables Vol C Tables 4.2.6.8 and 6.1.1.4'
H H 0.0000 0.0000 'International Tables Vol C Tables 4.2.6.8 and 6.1.1.4'
Si Si 0.0817 0.0704 'International Tables Vol C Tables 4.2.6.8 and 6.1.1.4'
Cl Cl 0.1484 0.1585 'International Tables Vol C Tables 4.2.6.8 and 6.1.1.4'

loop_
_geom_angle_atom_site_label_1
_geom_angle_atom_site_label_2
_geom_angle_atom_site_label_3
_geom_angle
C59 Si1 C88 106.65(18)
C59 Si1 C60 117.51(16)
C88 Si1 C60 108.80(16)
C59 Si1 C94 109.85(16)
C88 Si1 C94 106.45(14)
C60 Si1 C94 107.08(14)
Si1 C59 H59A 109.5
Si1 C59 H59B 109.5
H59A C59 H59B 109.5
Si1 C59 H59C 109.5
H59A C59 H59C 109.5
H59B C59 H59C 109.5
C61 C60 C65 117.5(3)
C61 C60 Si1 115.6(2)
C65 C60 Si1 126.9(2)
C60 C61 C62 124.7(3)
C60 C61 H61A 117.6
C62 C61 H61A 117.6
C63 C62 C61 117.1(3)
C63 C62 C82 123.3(3)
C61 C62 C82 119.7(3)
C62 C63 C64 120.3(3)
C62 C63 C74 132.1(3)
C64 C63 C74 107.6(3)
C65 C64 C63 121.4(3)
C65 C64 C72 130.0(3)
C63 C64 C72 108.6(3)
C64 C65 C60 119.0(3)
C64 C65 C66 118.0(3)
C60 C65 C66 123.0(3)
C71 C66 C67 118.1(3)
C71 C66 C65 121.5(3)
C67 C66 C65 120.2(3)
C66 C67 C68 119.9(4)
C66 C67 H67A 120.0
C68 C67 H67A 120.0
C69 C68 C67 121.0(4)
C69 C68 H68A 119.5
C67 C68 H68A 119.5
C68 C69 C70 120.6(4)
C68 C69 H69A 119.7
C70 C69 H69A 119.7
C69 C70 C71 119.4(4)
C69 C70 H70A 120.3
C71 C70 H70A 120.3
C66 C71 C70 120.9(4)
C66 C71 H71A 119.6
C70 C71 H71A 119.6
C75 C72 C73 118.5(3)
C75 C72 C64 135.8(3)
C73 C72 C64 105.7(3)
C78 C73 C74 125.0(3)
C78 C73 C72 123.2(3)
C74 C73 C72 111.8(3)
C81 C74 C73 117.5(3)
C81 C74 C63 136.1(3)
C73 C74 C63 106.4(3)
C72 C75 C76 118.1(4)
C72 C75 H75A 120.9
C76 C75 H75A 120.9
C77 C76 C75 122.5(4)
C77 C76 H76A 118.7
C75 C76 H76A 118.7
C76 C77 C78 120.9(3)
C76 C77 H77A 119.6
C78 C77 H77A 119.6
C77 C78 C73 116.7(4)
C77 C78 C79 128.0(3)
C73 C78 C79 115.3(4)
C80 C79 C78 119.9(4)
C80 C79 H79A 120.0
C78 C79 H79A 120.0
C79 C80 C81 123.5(4)
C79 C80 H80A 118.3
C81 C80 H80A 118.3
C74 C81 C80 118.7(4)
C74 C81 H81A 120.6
C80 C81 H81A 120.6
C87 C82 C83 118.8(4)
C87 C82 C62 120.9(4)
C83 C82 C62 120.3(4)
C84 C83 C82 119.7(5)
C84 C83 H83A 120.1
C82 C83 H83A 120.1
C83 C84 C85 119.3(6)
C83 C84 H84A 120.4
C85 C84 H84A 120.4
C86 C85 C84 121.7(6)
C86 C85 H85A 119.1
C84 C85 H85A 119.2
C85 C86 C87 118.6(6)
C85 C86 H86A 120.7
C87 C86 H86A 120.7
C86 C87 C82 121.8(5)
C86 C87 H87A 119.1
C82 C87 H87A 119.1
C93 C88 C89 116.6(4)
C93 C88 Si1 123.5(3)
C89 C88 Si1 119.9(3)
C90 C89 C88 122.3(6)
C90 C89 H89A 118.8
C88 C89 H89A 118.8
C91 C90 C89 121.0(7)
C91 C90 H90A 119.5
C89 C90 H90A 119.5
C90 C91 C92 119.2(6)
C90 C91 H91A 120.4
C92 C91 H91A 120.4
C91 C92 C93 121.0(7)
C91 C92 H92A 119.5
C93 C92 H92A 119.5
C88 C93 C92 119.8(6)
C88 C93 H93A 120.1
C92 C93 H93A 120.1
C95 C94 C99 117.4(3)
C95 C94 Si1 119.5(2)
C99 C94 Si1 123.0(2)
C96 C95 C94 124.5(3)
C96 C95 H95A 117.8
C94 C95 H95A 117.8
C97 C96 C95 117.3(3)
C97 C96 C123 121.5(3)
C95 C96 C123 121.2(3)
C96 C97 C98 120.2(3)
C96 C97 C106 131.2(3)
C98 C97 C106 108.6(3)
C99 C98 C97 121.6(3)
C99 C98 C112 130.8(3)
C97 C98 C112 107.6(3)
C98 C99 C94 119.0(3)
C98 C99 C100 118.4(3)
C94 C99 C100 122.6(3)
C105 C100 C101 117.1(3)
C105 C100 C99 121.7(3)
C101 C100 C99 121.1(3)
C102 C101 C100 121.0(4)
C102 C101 H10A 119.5
C100 C101 H10A 119.5
C103 C102 C101 120.4(4)
C103 C102 H10B 119.8
C101 C102 H10B 119.8
C102 C103 C104 119.7(4)
C102 C103 H10C 120.2
C104 C103 H10C 120.2
C103 C104 C105 120.0(4)
C103 C104 H10D 120.0
C105 C104 H10D 120.0
C104 C105 C100 121.6(4)
C104 C105 H10E 119.2
C100 C105 H10E 119.2
C107 C106 C111 118.8(3)
C107 C106 C97 135.8(3)
C111 C106 C97 105.4(3)
C106 C107 C108 118.3(4)
C106 C107 H10F 120.8
C108 C107 H10F 120.8
C109 C108 C107 122.6(4)
C109 C108 H10G 118.7
C107 C108 H10G 118.7
C108 C109 C110 120.9(4)
C108 C109 H10H 119.5
C110 C109 H10H 119.5
C109 C110 C111 116.0(4)
C109 C110 C115 128.4(4)
C111 C110 C115 115.7(4)
C110 C111 C106 123.4(3)
C110 C111 C112 124.6(3)
C106 C111 C112 112.1(3)
C113 C112 C111 117.2(3)
C113 C112 C98 136.5(3)
C111 C112 C98 106.2(3)
C112 C113 C114 119.0(4)
C112 C113 H11A 120.5
C114 C113 H11A 120.5
C115 C114 C113 122.8(4)
C115 C114 H11B 118.6
C113 C114 H11B 118.6
C114 C115 C110 120.7(4)
C114 C115 H11C 119.7
C110 C115 H11C 119.6
C126 C123 C124 117.9(4)
C126 C123 C96 121.2(3)
C124 C123 C96 120.7(3)
C125 C124 C123 120.4(5)
C125 C124 H12A 119.8
C123 C124 H12A 119.8
C128 C125 C124 119.8(5)
C128 C125 H12B 120.1
C124 C125 H12B 120.1
C123 C126 C127 122.3(5)
C123 C126 H12C 118.8
C127 C126 H12C 118.8
C128 C127 C126 120.0(5)
C128 C127 H12D 120.0
C126 C127 H12D 120.0
C127 C128 C125 119.6(5)
C127 C128 H12E 120.2
C125 C128 H12E 120.2
Cl1 C200 Cl2 118.3(6)
Cl1 C200 H20C 107.7
Cl2 C200 H20C 107.7
Cl1 C200 H20B 107.7
Cl2 C200 H20B 107.7
H20C C200 H20B 107.1

loop_
_geom_bond_atom_site_label_1
_geom_bond_atom_site_label_2
_geom_bond_distance
Si1 C59 1.866(4)
Si1 C88 1.880(4)
Si1 C60 1.884(3)
Si1 C94 1.893(3)
C59 H59A 0.9600
C59 H59B 0.9600
C59 H59C 0.9600
C60 C61 1.395(4)
C60 C65 1.418(4)
C61 C62 1.399(4)
C61 H61A 0.9300
C62 C63 1.384(4)
C62 C82 1.488(5)
C63 C64 1.422(4)
C63 C74 1.489(4)
C64 C65 1.396(4)
C64 C72 1.486(4)
C65 C66 1.490(4)
C66 C71 1.384(5)
C66 C67 1.393(5)
C67 C68 1.388(5)
C67 H67A 0.9300
C68 C69 1.340(6)
C68 H68A 0.9300
C69 C70 1.372(6)
C69 H69A 0.9300
C70 C71 1.389(5)
C70 H70A 0.9300
C71 H71A 0.9300
C72 C75 1.382(5)
C72 C73 1.420(5)
C73 C78 1.396(5)
C73 C74 1.412(5)
C74 C81 1.374(5)
C75 C76 1.410(5)
C75 H75A 0.9300
C76 C77 1.370(6)
C76 H76A 0.9300
C77 C78 1.393(5)
C77 H77A 0.9300
C78 C79 1.425(5)
C79 C80 1.362(6)
C79 H79A 0.9300
C80 C81 1.406(5)
C80 H80A 0.9300
C81 H81A 0.9300
C82 C87 1.384(6)
C82 C83 1.384(5)
C83 C84 1.383(7)
C83 H83A 0.9300
C84 C85 1.395(10)
C84 H84A 0.9300
C85 C86 1.344(10)
C85 H85A 0.9300
C86 C87 1.379(7)
C86 H86A 0.9300
C87 H87A 0.9300
C88 C93 1.374(6)
C88 C89 1.392(6)
C89 C90 1.371(7)
C89 H89A 0.9300
C90 C91 1.324(11)
C90 H90A 0.9300
C91 C92 1.370(11)
C91 H91A 0.9300
C92 C93 1.410(8)
C92 H92A 0.9300
C93 H93A 0.9300
C94 C95 1.401(4)
C94 C99 1.424(4)
C95 C96 1.399(4)
C95 H95A 0.9300
C96 C97 1.390(4)
C96 C123 1.496(4)
C97 C98 1.422(4)
C97 C106 1.489(5)
C98 C99 1.396(4)
C98 C112 1.478(5)
C99 C100 1.497(4)
C100 C105 1.383(5)
C100 C101 1.394(5)
C101 C102 1.378(5)
C101 H10A 0.9300
C102 C103 1.368(6)
C102 H10B 0.9300
C103 C104 1.368(6)
C103 H10C 0.9300
C104 C105 1.379(5)
C104 H10D 0.9300
C105 H10E 0.9300
C106 C107 1.369(5)
C106 C111 1.410(5)
C107 C108 1.405(5)
C107 H10F 0.9300
C108 C109 1.363(6)
C108 H10G 0.9300
C109 C110 1.402(6)
C109 H10H 0.9300
C110 C111 1.399(5)
C110 C115 1.409(6)
C111 C112 1.419(5)
C112 C113 1.380(5)
C113 C114 1.409(6)
C113 H11A 0.9300
C114 C115 1.362(6)
C114 H11B 0.9300
C115 H11C 0.9300
C123 C126 1.343(5)
C123 C124 1.387(6)
C124 C125 1.379(6)
C124 H12A 0.9300
C125 C128 1.379(8)
C125 H12B 0.9300
C126 C127 1.375(7)
C126 H12C 0.9300
C127 C128 1.347(9)
C127 H12D 0.9300
C128 H12E 0.9300
Cl2 C200 1.704(9)
Cl1 C200 1.566(8)
C200 H20C 0.9700
C200 H20B 0.9700

loop_
_geom_torsion_atom_site_label_1
_geom_torsion_atom_site_label_2
_geom_torsion_atom_site_label_3
_geom_torsion_atom_site_label_4
_geom_torsion
C59 Si1 C60 C61 -163.4(3)
C88 Si1 C60 C61 75.4(3)
C94 Si1 C60 C61 -39.3(3)
C59 Si1 C60 C65 15.3(4)
C88 Si1 C60 C65 -105.9(3)
C94 Si1 C60 C65 139.4(3)
C65 C60 C61 C62 -0.6(5)
Si1 C60 C61 C62 178.2(3)
C60 C61 C62 C63 0.8(5)
C60 C61 C62 C82 -178.1(3)
C61 C62 C63 C64 -0.3(5)
C82 C62 C63 C64 178.5(3)
C61 C62 C63 C74 176.8(3)
C82 C62 C63 C74 -4.4(6)
C62 C63 C64 C65 -0.3(5)
C74 C63 C64 C65 -178.0(3)
C62 C63 C64 C72 179.4(3)
C74 C63 C64 C72 1.6(4)
C63 C64 C65 C60 0.5(5)
C72 C64 C65 C60 -179.1(3)
C63 C64 C65 C66 -179.6(3)
C72 C64 C65 C66 0.8(5)
C61 C60 C65 C64 0.0(5)
Si1 C60 C65 C64 -178.7(2)
C61 C60 C65 C66 -180.0(3)
Si1 C60 C65 C66 1.4(5)
C64 C65 C66 C71 -85.9(4)
C60 C65 C66 C71 94.0(4)
C64 C65 C66 C67 89.9(4)
C60 C65 C66 C67 -90.2(4)
C71 C66 C67 C68 -0.7(5)
C65 C66 C67 C68 -176.6(3)
C66 C67 C68 C69 0.9(6)
C67 C68 C69 C70 -0.3(7)
C68 C69 C70 C71 -0.5(6)
C67 C66 C71 C70 -0.1(5)
C65 C66 C71 C70 175.8(3)
C69 C70 C71 C66 0.7(6)
C65 C64 C72 C75 0.5(7)
C63 C64 C72 C75 -179.2(4)
C65 C64 C72 C73 179.0(3)
C63 C64 C72 C73 -0.7(4)
C75 C72 C73 C78 -1.4(5)
C64 C72 C73 C78 179.8(3)
C75 C72 C73 C74 178.2(3)
C64 C72 C73 C74 -0.6(4)
C78 C73 C74 C81 3.4(5)
C72 C73 C74 C81 -176.2(3)
C78 C73 C74 C63 -178.8(3)
C72 C73 C74 C63 1.6(4)
C62 C63 C74 C81 -2.2(7)
C64 C63 C74 C81 175.2(4)
C62 C63 C74 C73 -179.3(3)
C64 C63 C74 C73 -2.0(4)
C73 C72 C75 C76 2.3(5)
C64 C72 C75 C76 -179.3(4)
C72 C75 C76 C77 -1.0(6)
C75 C76 C77 C78 -1.5(7)
C76 C77 C78 C73 2.4(6)
C76 C77 C78 C79 -176.0(4)
C74 C73 C78 C77 179.5(4)
C72 C73 C78 C77 -1.0(6)
C74 C73 C78 C79 -1.9(6)
C72 C73 C78 C79 177.6(3)
C77 C78 C79 C80 177.7(4)
C73 C78 C79 C80 -0.8(6)
C78 C79 C80 C81 1.8(7)
C73 C74 C81 C80 -2.2(6)
C63 C74 C81 C80 -179.1(4)
C79 C80 C81 C74 -0.3(7)
C63 C62 C82 C87 -58.1(5)
C61 C62 C82 C87 120.6(4)
C63 C62 C82 C83 123.5(4)
C61 C62 C82 C83 -57.7(5)
C87 C82 C83 C84 2.1(6)
C62 C82 C83 C84 -179.5(4)
C82 C83 C84 C85 -0.9(8)
C83 C84 C85 C86 -0.8(10)
C84 C85 C86 C87 1.4(10)
C85 C86 C87 C82 -0.1(8)
C83 C82 C87 C86 -1.6(6)
C62 C82 C87 C86 180.0(4)
C59 Si1 C88 C93 -135.1(4)
C60 Si1 C88 C93 -7.5(4)
C94 Si1 C88 C93 107.6(4)
C59 Si1 C88 C89 46.0(4)
C60 Si1 C88 C89 173.6(3)
C94 Si1 C88 C89 -71.3(3)
C93 C88 C89 C90 -2.6(7)
Si1 C88 C89 C90 176.4(4)
C88 C89 C90 C91 1.2(9)
C89 C90 C91 C92 0.3(11)
C90 C91 C92 C93 -0.4(12)
C89 C88 C93 C92 2.5(7)
Si1 C88 C93 C92 -176.5(4)
C91 C92 C93 C88 -1.1(10)
C59 Si1 C94 C95 -119.4(3)
C88 Si1 C94 C95 -4.3(3)
C60 Si1 C94 C95 111.9(3)
C59 Si1 C94 C99 57.9(3)
C88 Si1 C94 C99 173.0(3)
C60 Si1 C94 C99 -70.7(3)
C99 C94 C95 C96 -1.4(5)
Si1 C94 C95 C96 176.1(2)
C94 C95 C96 C97 -0.7(5)
C94 C95 C96 C123 -178.9(3)
C95 C96 C97 C98 1.9(5)
C123 C96 C97 C98 -179.8(3)
C95 C96 C97 C106 -178.1(3)
C123 C96 C97 C106 0.1(5)
C96 C97 C98 C99 -1.2(5)
C106 C97 C98 C99 178.9(3)
C96 C97 C98 C112 177.3(3)
C106 C97 C98 C112 -2.7(4)
C97 C98 C99 C94 -1.0(5)
C112 C98 C99 C94 -179.0(3)
C97 C98 C99 C100 179.1(3)
C112 C98 C99 C100 1.1(5)
C95 C94 C99 C98 2.1(4)
Si1 C94 C99 C98 -175.3(2)
C95 C94 C99 C100 -177.9(3)
Si1 C94 C99 C100 4.7(4)
C98 C99 C100 C105 78.1(4)
C94 C99 C100 C105 -101.8(4)
C98 C99 C100 C101 -97.6(4)
C94 C99 C100 C101 82.4(4)
C105 C100 C101 C102 -1.5(5)
C99 C100 C101 C102 174.4(3)
C100 C101 C102 C103 0.4(6)
C101 C102 C103 C104 1.1(7)
C102 C103 C104 C105 -1.4(7)
C103 C104 C105 C100 0.2(6)
C101 C100 C105 C104 1.2(6)
C99 C100 C105 C104 -174.7(3)
C96 C97 C106 C107 2.2(7)
C98 C97 C106 C107 -177.9(4)
C96 C97 C106 C111 -177.7(3)
C98 C97 C106 C111 2.2(4)
C111 C106 C107 C108 -0.2(5)
C97 C106 C107 C108 179.9(4)
C106 C107 C108 C109 0.6(6)
C107 C108 C109 C110 -0.8(7)
C108 C109 C110 C111 0.5(6)
C108 C109 C110 C115 179.2(5)
C109 C110 C111 C106 -0.1(6)
C115 C110 C111 C106 -179.0(4)
C109 C110 C111 C112 -179.3(4)
C115 C110 C111 C112 1.9(6)
C107 C106 C111 C110 0.0(6)
C97 C106 C111 C110 179.9(3)
C107 C106 C111 C112 179.2(3)
C97 C106 C111 C112 -0.9(4)
C110 C111 C112 C113 -2.0(6)
C106 C111 C112 C113 178.8(3)
C110 C111 C112 C98 178.5(3)
C106 C111 C112 C98 -0.7(4)
C99 C98 C112 C113 1.0(7)
C97 C98 C112 C113 -177.3(4)
C99 C98 C112 C111 -179.7(3)
C97 C98 C112 C111 2.1(4)
C111 C112 C113 C114 0.7(6)
C98 C112 C113 C114 180.0(4)
C112 C113 C114 C115 0.6(7)
C113 C114 C115 C110 -0.7(8)
C109 C110 C115 C114 -179.2(5)
C111 C110 C115 C114 -0.5(7)
C97 C96 C123 C126 -105.3(5)
C95 C96 C123 C126 72.9(5)
C97 C96 C123 C124 70.3(5)
C95 C96 C123 C124 -111.5(4)
C126 C123 C124 C125 0.0(7)
C96 C123 C124 C125 -175.7(4)
C123 C124 C125 C128 -0.9(8)
C124 C123 C126 C127 0.8(8)
C96 C123 C126 C127 176.6(5)
C123 C126 C127 C128 -0.7(10)
C126 C127 C128 C125 -0.2(11)
C124 C125 C128 C127 1.0(10)
